data_2207695
loop_
_publ_author_name
'Gao, En-Jun'
'Ding, Li-Na'
'Chen, Mao-Sheng'
'Sun, Ya-Guang'
'He, Ling-Ling'

_publ_section_title Bis{[2-hydroxy-\k<i>O</i>-1,1-bis(hydroxymethyl)ethylamino-\k<i>N</i>]acetato-\k<i>O</i>}copper(II)
_journal_coeditor_code WW6396
_journal_issue 12
_journal_name_full 'Acta Crystallographica Section E'
_journal_page_first m2720
_journal_page_last m2721
_journal_paper_doi 10.1107/S1600536805038602
_journal_volume 61
_journal_year 2005
_chemical_formula_iupac '[Cu (C6 H12 N1 O5)2]'
_chemical_formula_moiety 'C12 H24 Cu N2 O10'
_chemical_formula_sum 'C12 H24 Cu N2 O10'
_chemical_formula_weight 419.87
_chemical_name_systematic Bis{[2-hydroxy-\kO-1,1-bis(hydroxymethyl)ethylamino-\kN]acetato-\kO}copper(II)
_space_group_IT_number 14
_symmetry_cell_setting monoclinic
_symmetry_space_group_name_Hall '-P 2ybc'
_symmetry_space_group_name_H-M 'P 1 21/c 1'
_atom_sites_solution_hydrogens geom
_atom_sites_solution_primary direct
_atom_sites_solution_secondary difmap
_cell_angle_alpha 90.00
_cell_angle_beta 99.460(6)
_cell_angle_gamma 90.00
_cell_formula_units_Z 4
_cell_length_a 14.343(2)
_cell_length_b 9.1271(17)
_cell_length_c 12.2913(18)
_cell_measurement_reflns_used 1891
_cell_measurement_temperature 293(2)
_cell_measurement_theta_max 26.20
_cell_measurement_theta_min 2.79
_cell_volume 1587.2(4)
_computing_cell_refinement 'SAINT (Bruker 1999)'
_computing_data_collection 'SMART (Bruker 1998)'
_computing_data_reduction SAINT
_computing_molecular_graphics 'SHELXTL (Bruker 1999)'
_computing_publication_material SHELXTL
_computing_structure_refinement 'SHELXL97 (Sheldrick, 1997)'
_computing_structure_solution 'SHELXS97 (Sheldrick, 1997)'
_diffrn_ambient_temperature 293(2)
_diffrn_measured_fraction_theta_full 0.998
_diffrn_measured_fraction_theta_max 0.998
_diffrn_measurement_device_type 'Bruker SMART CCD area-detector'
_diffrn_measurement_method '\f and \w'
_diffrn_radiation_monochromator graphite
_diffrn_radiation_source 'fine-focus sealed tube'
_diffrn_radiation_type MoK\a
_diffrn_radiation_wavelength 0.71073
_diffrn_reflns_av_R_equivalents 0.0380
_diffrn_reflns_av_sigmaI/netI 0.0466
_diffrn_reflns_limit_h_max 17
_diffrn_reflns_limit_h_min -10
_diffrn_reflns_limit_k_max 10
_diffrn_reflns_limit_k_min -10
_diffrn_reflns_limit_l_max 14
_diffrn_reflns_limit_l_min -14
_diffrn_reflns_number 7959
_diffrn_reflns_theta_full 25.00
_diffrn_reflns_theta_max 25.00
_diffrn_reflns_theta_min 2.66
_diffrn_standards_decay_% 0
_diffrn_standards_interval_count 0
_diffrn_standards_interval_time 0
_diffrn_standards_number 0
_exptl_absorpt_coefficient_mu 1.436
_exptl_absorpt_correction_T_max 0.791
_exptl_absorpt_correction_T_min 0.680
_exptl_absorpt_correction_type multi-scan
_exptl_absorpt_process_details '(SADABS; Sheldrick, 1996)'
_exptl_crystal_colour colourless
_exptl_crystal_density_diffrn 1.757
_exptl_crystal_density_method 'not measured'
_exptl_crystal_description block
_exptl_crystal_F_000 876
_exptl_crystal_size_max 0.32
_exptl_crystal_size_mid 0.22
_exptl_crystal_size_min 0.16
_refine_diff_density_max 2.007
_refine_diff_density_min -0.511
_refine_ls_extinction_method none
_refine_ls_goodness_of_fit_ref 1.016
_refine_ls_hydrogen_treatment constr
_refine_ls_matrix_type full
_refine_ls_number_parameters 258
_refine_ls_number_reflns 2798
_refine_ls_number_restraints 6
_refine_ls_restrained_S_all 1.015
_refine_ls_R_factor_all 0.0585
_refine_ls_R_factor_gt 0.0415
_refine_ls_shift/su_max 0.001
_refine_ls_shift/su_mean 0.000
_refine_ls_structure_factor_coef Fsqd
_refine_ls_weighting_details 'calc w=1/[\s^2^(Fo^2^)+(0.077P)^2^+0.0974P] where P=(Fo^2^+2Fc^2^)/3'
_refine_ls_weighting_scheme calc
_refine_ls_wR_factor_gt 0.1062
_refine_ls_wR_factor_ref 0.1176
_reflns_number_gt 2127
_reflns_number_total 2798
_reflns_threshold_expression I>2\s(I)
_cod_data_source_file ww6396.cif
_cod_data_source_block I
_cod_depositor_comments
;
The following automatic conversions were performed:
'_symmetry_cell_setting' value 'Monoclinic' changed to 'monoclinic'
according to '/home/saulius/struct/CIF-dictionaries/cif_core.dic'
dictionary named 'cif_core.dic' version 2.4.1 from 2010-06-29.

Automatic conversion script
Id: cif_fix_enum 1527 2010-12-29 10:47:43Z saulius 

The following automatic conversions were performed:

'_symmetry_cell_setting' value 'Monoclinic' changed to 'monoclinic'
according to /home/saulius/struct/CIF-dictionaries/cif_core.dic
dictionary named 'cif_core.dic' version 2.4.1 from 2010-06-29.

Automatic conversion script
Id: cif_fix_values 1715 2011-07-08 13:25:40Z adriana 
;
_cod_original_cell_volume 1587.2(5)
_cod_original_sg_symbol_H-M 'P 21/c'
_cod_database_code 2207695
_cod_database_fobs_code 2207695

loop_
_symmetry_equiv_pos_as_xyz
'x, y, z'
'-x, y+1/2, -z+1/2'
'-x, -y, -z'
'x, -y-1/2, z-1/2'

loop_
_atom_site_label
_atom_site_fract_x
_atom_site_fract_y
_atom_site_fract_z
_atom_site_U_iso_or_equiv
_atom_site_adp_type
_atom_site_calc_flag
_atom_site_refinement_flags
_atom_site_occupancy
_atom_site_type_symbol
Cu1 0.25804(3) 0.50665(4) 0.66985(3) 0.01967(17) Uani d . 1 Cu
N1 0.1486(2) 0.5636(3) 0.5496(2) 0.0179(6) Uani d . 1 N
H1 0.116(3) 0.500(4) 0.560(3) 0.041(14) Uiso d . 1 H
N2 0.3624(2) 0.4330(3) 0.7910(2) 0.0171(6) Uani d . 1 N
H2 0.409(3) 0.495(3) 0.795(3) 0.027(11) Uiso d . 1 H
O1 0.33721(16) 0.5795(2) 0.56416(16) 0.0237(5) Uani d . 1 O
O2 0.33032(17) 0.6217(3) 0.38612(18) 0.0329(6) Uani d . 1 O
O3 0.2342(2) 0.7468(2) 0.7155(2) 0.0393(7) Uani d D 1 O
H3 0.266(3) 0.805(4) 0.760(3) 0.064(14) Uiso d D 1 H
O4 0.0069(2) 0.8188(3) 0.6885(2) 0.0385(7) Uani d D 1 O
H4 -0.0451(18) 0.838(5) 0.647(3) 0.079(17) Uiso d D 1 H
O5 -0.01588(18) 0.6782(3) 0.41121(19) 0.0338(6) Uani d D 1 O
H5 -0.021(3) 0.684(4) 0.3421(9) 0.033(11) Uiso d D 1 H
O6 0.17497(16) 0.4378(3) 0.77036(17) 0.0274(5) Uani d . 1 O
O7 0.17250(16) 0.3797(2) 0.94399(17) 0.0296(6) Uani d . 1 O
O8 0.27372(18) 0.2671(2) 0.61013(18) 0.0299(6) Uani d D 1 O
H8 0.237(2) 0.212(3) 0.569(2) 0.034(11) Uiso d D 1 H
O9 0.49408(19) 0.1634(2) 0.65402(19) 0.0318(6) Uani d D 1 O
H9 0.499(3) 0.181(5) 0.5872(14) 0.073(16) Uiso d D 1 H
O10 0.51097(18) 0.2766(3) 0.93703(19) 0.0295(6) Uani d D 1 O
H10 0.5573(17) 0.220(3) 0.936(3) 0.040(12) Uiso d D 1 H
C1 0.2928(2) 0.5855(3) 0.4655(3) 0.0217(7) Uani d . 1 C
C2 0.1892(2) 0.5422(4) 0.4476(3) 0.0230(7) Uani d . 1 C
H2A 0.1545 0.6010 0.3887 0.028 Uiso calc R 1 H
H2B 0.1830 0.4401 0.4255 0.028 Uiso calc R 1 H
C3 0.1073(2) 0.7113(3) 0.5676(2) 0.0213(7) Uani d . 1 C
C4 0.1868(3) 0.8143(3) 0.6179(3) 0.0275(8) Uani d . 1 C
H4A 0.2304 0.8303 0.5665 0.033 Uiso calc R 1 H
H4B 0.1611 0.9082 0.6351 0.033 Uiso calc R 1 H
C5 0.0383(2) 0.6859(4) 0.6481(3) 0.0270(8) Uani d . 1 C
H5A -0.0158 0.6314 0.6111 0.032 Uiso calc R 1 H
H5B 0.0690 0.6274 0.7095 0.032 Uiso calc R 1 H
C6 0.0539(3) 0.7788(3) 0.4605(3) 0.0271(8) Uani d . 1 C
H6A 0.0242 0.8699 0.4768 0.032 Uiso calc R 1 H
H6B 0.0977 0.7997 0.4102 0.032 Uiso calc R 1 H
C7 0.2153(2) 0.4196(3) 0.8690(3) 0.0212(7) Uani d . 1 C
C8 0.3203(2) 0.4537(4) 0.8922(3) 0.0229(7) Uani d . 1 C
H8A 0.3297 0.5540 0.9176 0.028 Uiso calc R 1 H
H8B 0.3513 0.3896 0.9500 0.028 Uiso calc R 1 H
C9 0.3947(2) 0.2801(3) 0.7689(2) 0.0179(7) Uani d . 1 C
C10 0.3117(2) 0.1919(3) 0.7091(2) 0.0237(7) Uani d . 1 C
H10A 0.3328 0.0949 0.6918 0.028 Uiso calc R 1 H
H10B 0.2637 0.1814 0.7556 0.028 Uiso calc R 1 H
C11 0.4700(2) 0.3018(3) 0.6954(3) 0.0245(8) Uani d . 1 C
H11A 0.4461 0.3663 0.6345 0.029 Uiso calc R 1 H
H11B 0.5258 0.3467 0.7377 0.029 Uiso calc R 1 H
C12 0.4358(3) 0.1971(3) 0.8734(2) 0.0252(8) Uani d . 1 C
H12A 0.3865 0.1802 0.9174 0.030 Uiso calc R 1 H
H12B 0.4589 0.1025 0.8536 0.030 Uiso calc R 1 H

loop_
_atom_site_aniso_label
_atom_site_aniso_U_11
_atom_site_aniso_U_22
_atom_site_aniso_U_33
_atom_site_aniso_U_12
_atom_site_aniso_U_13
_atom_site_aniso_U_23
Cu1 0.0200(3) 0.0205(3) 0.0174(3) 0.00075(16) -0.00020(17) 0.00415(14)
N1 0.0211(16) 0.0152(14) 0.0167(13) -0.0015(12) 0.0014(11) 0.0010(10)
N2 0.0176(16) 0.0149(13) 0.0180(13) 0.0005(12) 0.0006(11) -0.0001(10)
O1 0.0209(13) 0.0286(12) 0.0198(11) -0.0019(10) -0.0019(10) 0.0050(9)
O2 0.0271(14) 0.0481(15) 0.0242(12) 0.0027(12) 0.0058(11) 0.0139(11)
O3 0.0513(18) 0.0239(13) 0.0337(15) 0.0006(13) -0.0195(13) -0.0069(11)
O4 0.0379(17) 0.0445(15) 0.0315(14) 0.0208(14) 0.0012(13) -0.0074(12)
O5 0.0342(15) 0.0420(14) 0.0217(13) -0.0061(12) -0.0058(12) 0.0027(11)
O6 0.0225(14) 0.0342(13) 0.0237(12) -0.0002(11) -0.0015(10) 0.0079(10)
O7 0.0276(14) 0.0379(13) 0.0238(12) 0.0010(11) 0.0054(11) 0.0098(10)
O8 0.0393(16) 0.0210(12) 0.0235(13) -0.0045(11) -0.0126(11) -0.0036(10)
O9 0.0439(17) 0.0255(12) 0.0278(14) 0.0134(12) 0.0109(12) 0.0008(10)
O10 0.0254(14) 0.0317(13) 0.0277(13) 0.0033(12) -0.0060(11) -0.0020(10)
C1 0.0235(19) 0.0164(15) 0.0249(17) 0.0032(14) 0.0030(15) 0.0036(13)
C2 0.0228(19) 0.0257(16) 0.0201(16) -0.0009(15) 0.0026(14) -0.0026(13)
C3 0.0245(19) 0.0177(15) 0.0201(16) 0.0031(14) -0.0006(14) -0.0026(12)
C4 0.033(2) 0.0185(16) 0.0283(18) 0.0006(15) -0.0028(16) -0.0017(14)
C5 0.029(2) 0.0284(18) 0.0240(17) 0.0049(16) 0.0037(15) -0.0033(14)
C6 0.036(2) 0.0213(16) 0.0215(17) 0.0020(16) -0.0013(16) 0.0008(13)
C7 0.0232(19) 0.0149(15) 0.0245(17) 0.0039(14) 0.0013(15) 0.0010(13)
C8 0.026(2) 0.0223(16) 0.0204(16) 0.0021(15) 0.0023(14) -0.0028(13)
C9 0.0221(18) 0.0119(14) 0.0191(16) 0.0029(13) 0.0018(14) -0.0011(12)
C10 0.030(2) 0.0147(15) 0.0250(17) 0.0004(14) 0.0000(15) 0.0003(13)
C11 0.028(2) 0.0221(17) 0.0231(17) 0.0004(15) 0.0038(15) 0.0011(13)
C12 0.032(2) 0.0166(15) 0.0250(17) 0.0004(15) -0.0012(15) 0.0042(13)

loop_
_atom_type_symbol
_atom_type_description
_atom_type_scat_dispersion_real
_atom_type_scat_dispersion_imag
_atom_type_scat_source
C C 0.0033 0.0016 'International Tables Vol C Tables 4.2.6.8 and 6.1.1.4'
H H 0.0000 0.0000 'International Tables Vol C Tables 4.2.6.8 and 6.1.1.4'
N N 0.0061 0.0033 'International Tables Vol C Tables 4.2.6.8 and 6.1.1.4'
O O 0.0106 0.0060 'International Tables Vol C Tables 4.2.6.8 and 6.1.1.4'
Cu Cu 0.3201 1.2651 'International Tables Vol C Tables 4.2.6.8 and 6.1.1.4'

loop_
_geom_angle_atom_site_label_1
_geom_angle_atom_site_label_2
_geom_angle_atom_site_label_3
_geom_angle
_geom_angle_publ_flag
O6 Cu1 O1 177.57(8) ?
O6 Cu1 N1 93.64(10) y
O1 Cu1 N1 83.95(10) y
O6 Cu1 N2 83.30(10) y
O1 Cu1 N2 99.12(10) y
N1 Cu1 N2 175.23(10) ?
O6 Cu1 O3 91.24(11) ?
O1 Cu1 O3 87.95(10) ?
N1 Cu1 O3 78.83(9) ?
N2 Cu1 O3 104.84(9) ?
O6 Cu1 O8 89.88(10) ?
O1 Cu1 O8 90.75(9) ?
N1 Cu1 O8 96.52(9) ?
N2 Cu1 O8 79.85(9) ?
O3 Cu1 O8 175.27(7) y
C2 N1 C3 117.6(2) ?
C2 N1 Cu1 102.5(2) ?
C3 N1 Cu1 113.37(18) ?
C2 N1 H1 112(3) ?
C3 N1 H1 112(3) ?
Cu1 N1 H1 96(3) ?
C8 N2 C9 116.6(2) ?
C8 N2 Cu1 102.64(19) ?
C9 N2 Cu1 112.49(18) ?
C8 N2 H2 107(2) ?
C9 N2 H2 111(2) ?
Cu1 N2 H2 107(2) ?
C1 O1 Cu1 112.9(2) ?
C4 O3 Cu1 106.11(18) ?
C4 O3 H3 115(3) ?
Cu1 O3 H3 132(3) ?
C5 O4 H4 106(3) ?
C6 O5 H5 109(2) ?
C7 O6 Cu1 114.7(2) ?
C10 O8 Cu1 103.07(16) ?
C10 O8 H8 110(2) ?
Cu1 O8 H8 133(3) ?
C11 O9 H9 104(3) ?
C12 O10 H10 102(3) ?
O2 C1 O1 123.3(3) ?
O2 C1 C2 119.9(3) ?
O1 C1 C2 116.8(3) ?
N1 C2 C1 110.8(3) ?
N1 C2 H2A 109.5 ?
C1 C2 H2A 109.5 ?
N1 C2 H2B 109.5 ?
C1 C2 H2B 109.5 ?
H2A C2 H2B 108.1 ?
N1 C3 C5 105.8(3) ?
N1 C3 C4 109.0(3) ?
C5 C3 C4 110.5(3) ?
N1 C3 C6 112.7(2) ?
C5 C3 C6 109.3(3) ?
C4 C3 C6 109.5(3) ?
O3 C4 C3 107.3(3) ?
O3 C4 H4A 110.3 ?
C3 C4 H4A 110.3 ?
O3 C4 H4B 110.3 ?
C3 C4 H4B 110.3 ?
H4A C4 H4B 108.5 ?
O4 C5 C3 112.1(3) ?
O4 C5 H5A 109.2 ?
C3 C5 H5A 109.2 ?
O4 C5 H5B 109.2 ?
C3 C5 H5B 109.2 ?
H5A C5 H5B 107.9 ?
O5 C6 C3 108.9(3) ?
O5 C6 H6A 109.9 ?
C3 C6 H6A 109.9 ?
O5 C6 H6B 109.9 ?
C3 C6 H6B 109.9 ?
H6A C6 H6B 108.3 ?
O7 C7 O6 123.0(3) ?
O7 C7 C8 121.1(3) ?
O6 C7 C8 115.9(3) ?
N2 C8 C7 110.2(3) ?
N2 C8 H8A 109.6 ?
C7 C8 H8A 109.6 ?
N2 C8 H8B 109.6 ?
C7 C8 H8B 109.6 ?
H8A C8 H8B 108.1 ?
N2 C9 C10 109.7(2) ?
N2 C9 C12 113.3(2) ?
C10 C9 C12 107.9(2) ?
N2 C9 C11 104.7(2) ?
C10 C9 C11 110.8(3) ?
C12 C9 C11 110.4(3) ?
O8 C10 C9 108.5(2) ?
O8 C10 H10A 110.0 ?
C9 C10 H10A 110.0 ?
O8 C10 H10B 110.0 ?
C9 C10 H10B 110.0 ?
H10A C10 H10B 108.4 ?
O9 C11 C9 109.4(3) ?
O9 C11 H11A 109.8 ?
C9 C11 H11A 109.8 ?
O9 C11 H11B 109.8 ?
C9 C11 H11B 109.8 ?
H11A C11 H11B 108.2 ?
O10 C12 C9 111.3(2) ?
O10 C12 H12A 109.4 ?
C9 C12 H12A 109.4 ?
O10 C12 H12B 109.4 ?
C9 C12 H12B 109.4 ?
H12A C12 H12B 108.0 ?

loop_
_geom_bond_atom_site_label_1
_geom_bond_atom_site_label_2
_geom_bond_distance
_geom_bond_publ_flag
Cu1 O6 1.956(2) y
Cu1 O1 1.976(2) y
Cu1 N1 2.039(3) y
Cu1 N2 2.044(3) y
Cu1 O3 2.302(2) y
Cu1 O8 2.329(2) y
N1 C2 1.479(4) ?
N1 C3 1.503(4) ?
N1 H1 0.77(4) ?
N2 C8 1.482(4) ?
N2 C9 1.509(4) ?
N2 H2 0.87(4) ?
O1 C1 1.275(4) ?
O2 C1 1.234(4) ?
O3 C4 1.418(4) ?
O3 H3 0.84(4) ?
O4 C5 1.412(4) ?
O4 H4 0.85(3) ?
O5 C6 1.419(4) ?
O5 H5 0.842(12) ?
O6 C7 1.266(4) ?
O7 C7 1.243(4) ?
O8 C10 1.425(4) ?
O8 H8 0.84(3) ?
O9 C11 1.426(4) ?
O9 H9 0.85(2) ?
O10 C12 1.422(4) ?
O10 H10 0.84(3) ?
C1 C2 1.519(5) ?
C2 H2A 0.9700 ?
C2 H2B 0.9700 ?
C3 C5 1.528(5) ?
C3 C4 1.528(4) ?
C3 C6 1.538(4) ?
C4 H4A 0.9700 ?
C4 H4B 0.9700 ?
C5 H5A 0.9700 ?
C5 H5B 0.9700 ?
C6 H6A 0.9700 ?
C6 H6B 0.9700 ?
C7 C8 1.517(5) ?
C8 H8A 0.9700 ?
C8 H8B 0.9700 ?
C9 C10 1.521(4) ?
C9 C12 1.524(4) ?
C9 C11 1.531(5) ?
C10 H10A 0.9700 ?
C10 H10B 0.9700 ?
C11 H11A 0.9700 ?
C11 H11B 0.9700 ?
C12 H12A 0.9700 ?
C12 H12B 0.9700 ?

loop_
_geom_hbond_atom_site_label_D
_geom_hbond_atom_site_label_H
_geom_hbond_atom_site_label_A
_geom_hbond_site_symmetry_A
_geom_hbond_distance_DH
_geom_hbond_distance_HA
_geom_hbond_distance_DA
_geom_hbond_angle_DHA
_geom_hbond_publ_flag
N1 H1 O5 3_566 0.77 2.24 3.004(3) 178 yes
N2 H2 O9 2_656 0.87 2.10 2.942(4) 163 yes
O3 H3 O2 4_576 0.84 1.80 2.606(3) 161 yes
O4 H4 O7 2_556 0.85 2.02 2.865(4) 177 yes
O4 H4 O6 2_556 0.85 2.44 2.945(2) 119 yes
O5 H5 O4 4_575 0.84 1.99 2.809(3) 163 yes
O5 H5 O6 3_566 0.84 2.65 3.104(4) 115 yes
O8 H8 O7 4_565 0.84 1.86 2.664(3) 162 yes
O9 H9 O10 4_565 0.85 1.92 2.772(2) 179 yes
O10 H10 O1 2_646 0.84 1.98 2.826(3) 177 yes
O10 H10 O2 2_646 0.84 2.63 3.206(4) 125 yes

loop_
_geom_torsion_atom_site_label_1
_geom_torsion_atom_site_label_2
_geom_torsion_atom_site_label_3
_geom_torsion_atom_site_label_4
_geom_torsion
O6 Cu1 N1 C2 -150.10(19)
O1 Cu1 N1 C2 30.26(19)
O3 Cu1 N1 C2 119.4(2)
O8 Cu1 N1 C2 -59.8(2)
O6 Cu1 N1 C3 82.1(2)
O1 Cu1 N1 C3 -97.5(2)
O3 Cu1 N1 C3 -8.4(2)
O8 Cu1 N1 C3 172.4(2)
O6 Cu1 N2 C8 -30.05(18)
O1 Cu1 N2 C8 149.74(19)
O3 Cu1 N2 C8 59.5(2)
O8 Cu1 N2 C8 -121.1(2)
O6 Cu1 N2 C9 96.1(2)
O1 Cu1 N2 C9 -84.1(2)
O3 Cu1 N2 C9 -174.4(2)
O8 Cu1 N2 C9 5.0(2)
N1 Cu1 O1 C1 -19.4(2)
N2 Cu1 O1 C1 157.0(2)
O3 Cu1 O1 C1 -98.3(2)
O8 Cu1 O1 C1 77.1(2)
O6 Cu1 O3 C4 -115.3(2)
O1 Cu1 O3 C4 62.4(2)
N1 Cu1 O3 C4 -21.9(2)
N2 Cu1 O3 C4 161.3(2)
N1 Cu1 O6 C7 -165.5(2)
N2 Cu1 O6 C7 18.2(2)
O3 Cu1 O6 C7 -86.6(2)
O8 Cu1 O6 C7 98.0(2)
O6 Cu1 O8 C10 -58.7(2)
O1 Cu1 O8 C10 123.7(2)
N1 Cu1 O8 C10 -152.3(2)
N2 Cu1 O8 C10 24.5(2)
Cu1 O1 C1 O2 -176.6(2)
Cu1 O1 C1 C2 2.0(3)
C3 N1 C2 C1 88.6(3)
Cu1 N1 C2 C1 -36.5(3)
O2 C1 C2 N1 -156.1(3)
O1 C1 C2 N1 25.2(4)
C2 N1 C3 C5 157.8(3)
Cu1 N1 C3 C5 -82.7(3)
C2 N1 C3 C4 -83.3(3)
Cu1 N1 C3 C4 36.2(3)
C2 N1 C3 C6 38.5(4)
Cu1 N1 C3 C6 158.0(2)
Cu1 O3 C4 C3 46.1(3)
N1 C3 C4 O3 -55.8(3)
C5 C3 C4 O3 60.0(3)
C6 C3 C4 O3 -179.5(3)
N1 C3 C5 O4 169.1(3)
C4 C3 C5 O4 51.3(3)
C6 C3 C5 O4 -69.3(3)
N1 C3 C6 O5 55.0(4)
C5 C3 C6 O5 -62.3(3)
C4 C3 C6 O5 176.5(3)
Cu1 O6 C7 O7 178.2(2)
Cu1 O6 C7 C8 -0.1(3)
C9 N2 C8 C7 -86.3(3)
Cu1 N2 C8 C7 37.2(3)
O7 C7 C8 N2 154.7(3)
O6 C7 C8 N2 -27.0(4)
C8 N2 C9 C10 85.0(3)
Cu1 N2 C9 C10 -33.2(3)
C8 N2 C9 C12 -35.7(4)
Cu1 N2 C9 C12 -153.9(2)
C8 N2 C9 C11 -156.0(3)
Cu1 N2 C9 C11 85.8(2)
Cu1 O8 C10 C9 -48.5(3)
N2 C9 C10 O8 57.1(3)
C12 C9 C10 O8 -179.0(3)
C11 C9 C10 O8 -58.0(3)
N2 C9 C11 O9 -170.2(2)
C10 C9 C11 O9 -52.0(3)
C12 C9 C11 O9 67.5(3)
N2 C9 C12 O10 -55.3(4)
C10 C9 C12 O10 -177.0(3)
C11 C9 C12 O10 61.7(3)
